data_7234959
loop_
_publ_author_name
'Chen, Xiaoli'
'Cui, Hua-Li'
'Yang, Hua'
'Wang, Xiao'
'Liu, Ling'
'Ren, Yi Xia'
'Wang, Ji-Jiang'

_publ_section_title
;
 Reasonable Design, crystal Structure and sensing properties of Series
 Luminescent MOF Based on the Flexible Tetracarboxylate Ligand and
 N&#x2011;Donor Ligands
;
_journal_name_full CrystEngComm
_journal_paper_doi 10.1039/C9CE01186B
_journal_year 2019
_chemical_formula_moiety 'C26 H16 Cd N2 O9'
_chemical_formula_sum 'C26 H16 Cd N2 O9'
_chemical_formula_weight 612.81
_space_group_crystal_system triclinic
_space_group_IT_number 2
_space_group_name_Hall '-P 1'
_space_group_name_H-M_alt 'P -1'
_atom_sites_solution_hydrogens mixed
_audit_creation_method SHELXL-2014/7
_audit_update_record
;
2019-10-29 deposited with the CCDC.	2019-11-04 downloaded from the CCDC.
;
_cell_angle_alpha 66.678(2)
_cell_angle_beta 70.060(2)
_cell_angle_gamma 84.850(2)
_cell_formula_units_Z 2
_cell_length_a 9.9092(15)
_cell_length_b 10.9883(16)
_cell_length_c 12.2949(18)
_cell_measurement_reflns_used 5499
_cell_measurement_temperature 296(2)
_cell_measurement_theta_max 30.58
_cell_measurement_theta_min 2.38
_cell_volume 1154.1(3)
_computing_structure_refinement 'SHELXL-2014/7 (Sheldrick, 2014)'
_diffrn_ambient_temperature 296(2)
_diffrn_measured_fraction_theta_full 0.987
_diffrn_measured_fraction_theta_max 0.800
_diffrn_measurement_device_type 'Bruker APEX-II CCD'
_diffrn_measurement_method '\f and \w scans'
_diffrn_radiation_type MoK\a
_diffrn_radiation_wavelength 0.71073
_diffrn_reflns_av_R_equivalents 0.0087
_diffrn_reflns_av_unetI/netI 0.0188
_diffrn_reflns_Laue_measured_fraction_full 0.987
_diffrn_reflns_Laue_measured_fraction_max 0.800
_diffrn_reflns_limit_h_max 13
_diffrn_reflns_limit_h_min -12
_diffrn_reflns_limit_k_max 15
_diffrn_reflns_limit_k_min -13
_diffrn_reflns_limit_l_max 13
_diffrn_reflns_limit_l_min -16
_diffrn_reflns_number 7652
_diffrn_reflns_point_group_measured_fraction_full 0.987
_diffrn_reflns_point_group_measured_fraction_max 0.800
_diffrn_reflns_theta_full 25.242
_diffrn_reflns_theta_max 30.728
_diffrn_reflns_theta_min 2.175
_exptl_absorpt_coefficient_mu 1.009
_exptl_absorpt_correction_T_max 0.817
_exptl_absorpt_correction_T_min 0.757
_exptl_absorpt_correction_type multi-scan
_exptl_crystal_colour colourless
_exptl_crystal_density_diffrn 1.763
_exptl_crystal_description block
_exptl_crystal_F_000 612
_exptl_crystal_size_max 0.400
_exptl_crystal_size_mid 0.230
_exptl_crystal_size_min 0.200
_refine_diff_density_max 1.433
_refine_diff_density_min -0.848
_refine_diff_density_rms 0.069
_refine_ls_extinction_method none
_refine_ls_goodness_of_fit_ref 0.976
_refine_ls_hydrogen_treatment mixed
_refine_ls_matrix_type full
_refine_ls_number_parameters 346
_refine_ls_number_reflns 5751
_refine_ls_number_restraints 1
_refine_ls_restrained_S_all 0.976
_refine_ls_R_factor_all 0.0294
_refine_ls_R_factor_gt 0.0264
_refine_ls_shift/su_max 0.001
_refine_ls_shift/su_mean 0.000
_refine_ls_structure_factor_coef Fsqd
_refine_ls_weighting_details 'w=1/[\s^2^(Fo^2^)+(0.0790P)^2^+0.0100P] where P=(Fo^2^+2Fc^2^)/3'
_refine_ls_weighting_scheme calc
_refine_ls_wR_factor_gt 0.0892
_refine_ls_wR_factor_ref 0.0928
_reflns_Friedel_coverage 0.000
_reflns_number_gt 5294
_reflns_number_total 5751
_reflns_threshold_expression 'I > 2\s(I)'
_cod_data_source_file c9ce01186b2.cif
_cod_data_source_block t_pl
_cod_database_code 7234959
_shelx_shelxl_version_number 2014/7
_shelx_space_group_comment
;
The symmetry employed for this shelxl refinement is uniquely defined
by the following loop, which should always be used as a source of
symmetry information in preference to the above space-group names.
They are only intended as comments.
;
_shelx_estimated_absorpt_t_min 0.688
_shelx_estimated_absorpt_t_max 0.824

loop_
_space_group_symop_operation_xyz
'x, y, z'
'-x, -y, -z'

loop_
_atom_site_label
_atom_site_type_symbol
_atom_site_fract_x
_atom_site_fract_y
_atom_site_fract_z
_atom_site_U_iso_or_equiv
_atom_site_adp_type
_atom_site_occupancy
_atom_site_site_symmetry_order
_atom_site_calc_flag
_atom_site_refinement_flags_posn
_atom_site_refinement_flags_adp
_atom_site_refinement_flags_occupancy
_atom_site_disorder_assembly
_atom_site_disorder_group
Cd1 Cd 1.23469(2) 0.46513(2) 0.20379(2) 0.02998(7) Uani 1 1 d . . . . .
O1 O 1.17866(17) 0.67622(15) 0.04384(14) 0.0349(3) Uani 1 1 d . . . . .
O2 O 1.37358(19) 0.6815(2) -0.11998(16) 0.0485(5) Uani 1 1 d . . . . .
H2 H 1.405(4) 0.642(4) -0.063(3) 0.058 Uiso 1 1 d . U . . .
O3 O 1.4021(2) 0.9329(2) -0.56136(18) 0.0657(6) Uani 1 1 d . . . . .
O4 O 1.2246(2) 1.0705(2) -0.58844(15) 0.0515(5) Uani 1 1 d D . . . .
H4 H 1.280(3) 1.108(3) -0.6652(14) 0.062 Uiso 1 1 d D U . . .
O5 O 0.84177(16) 0.96374(14) -0.18700(14) 0.0334(3) Uani 1 1 d . . . . .
O6 O 0.77653(17) 0.60713(15) -0.04708(15) 0.0341(3) Uani 1 1 d . . . . .
O7 O 0.67455(17) 0.73743(15) -0.18425(13) 0.0347(3) Uani 1 1 d . . . . .
O8 O 0.46061(16) 0.57937(14) 0.08291(13) 0.0302(3) Uani 1 1 d . . . . .
O9 O 0.3483(2) 0.6223(2) 0.24974(19) 0.0632(6) Uani 1 1 d . . . . .
N1 N 0.9867(2) 0.44467(18) 0.28842(17) 0.0332(4) Uani 1 1 d . . . . .
N2 N 1.1683(2) 0.3570(2) 0.42179(18) 0.0403(4) Uani 1 1 d . . . . .
C1 C 1.2429(2) 0.71180(19) -0.06946(19) 0.0299(4) Uani 1 1 d . . . . .
C2 C 1.1787(2) 0.79917(18) -0.16624(18) 0.0271(4) Uani 1 1 d . . . . .
C3 C 1.2609(2) 0.8431(2) -0.29397(19) 0.0312(4) Uani 1 1 d . . . . .
H3 H 1.3552 0.8187 -0.3195 0.037 Uiso 1 1 calc R U . . .
C4 C 1.1981(2) 0.92472(19) -0.38261(18) 0.0296(4) Uani 1 1 d . . . . .
C5 C 1.0580(2) 0.96154(19) -0.34321(18) 0.0294(4) Uani 1 1 d . . . . .
H5 H 1.0168 1.0160 -0.4022 0.035 Uiso 1 1 calc R U . . .
C6 C 0.9781(2) 0.91701(17) -0.21490(18) 0.0265(4) Uani 1 1 d . . . . .
C7 C 1.0377(2) 0.83515(18) -0.12556(18) 0.0281(4) Uani 1 1 d . . . . .
H7 H 0.9846 0.8050 -0.0403 0.034 Uiso 1 1 calc R U . . .
C8 C 1.2879(2) 0.9743(2) -0.5197(2) 0.0357(4) Uani 1 1 d . . . . .
C9 C 0.7459(2) 0.91726(18) -0.06357(19) 0.0278(4) Uani 1 1 d . . . . .
C10 C 0.6670(2) 0.79668(18) -0.01455(17) 0.0249(3) Uani 1 1 d . . . . .
C11 C 0.5535(2) 0.76374(19) 0.10042(18) 0.0268(4) Uani 1 1 d . . . . .
C12 C 0.5268(2) 0.8468(2) 0.1664(2) 0.0348(4) Uani 1 1 d . . . . .
H12 H 0.4527 0.8240 0.2431 0.042 Uiso 1 1 calc R U . . .
C13 C 0.6111(3) 0.9640(2) 0.1173(2) 0.0433(5) Uani 1 1 d . . . . .
H13 H 0.5943 1.0181 0.1622 0.052 Uiso 1 1 calc R U . . .
C14 C 0.7196(3) 0.9994(2) 0.0020(2) 0.0397(5) Uani 1 1 d . . . . .
H14 H 0.7747 1.0781 -0.0315 0.048 Uiso 1 1 calc R U . . .
C15 C 0.7081(2) 0.70700(18) -0.08659(17) 0.0263(4) Uani 1 1 d . . . . .
C16 C 0.4491(2) 0.6470(2) 0.14859(18) 0.0299(4) Uani 1 1 d . . . . .
C17 C 0.9013(3) 0.4855(2) 0.2176(2) 0.0422(5) Uani 1 1 d . . . . .
H17 H 0.9441 0.5213 0.1307 0.051 Uiso 1 1 calc R U . . .
C18 C 0.7532(3) 0.4772(3) 0.2670(3) 0.0538(7) Uani 1 1 d . . . . .
H18 H 0.6971 0.5059 0.2152 0.065 Uiso 1 1 calc R U . . .
C19 C 0.6909(3) 0.4239(4) 0.3975(4) 0.0628(8) Uani 1 1 d . . . . .
H19 H 0.5915 0.4179 0.4345 0.075 Uiso 1 1 calc R U . . .
C20 C 0.7771(3) 0.3804(3) 0.4711(3) 0.0540(7) Uani 1 1 d . . . . .
H20 H 0.7361 0.3437 0.5582 0.065 Uiso 1 1 calc R U . . .
C21 C 0.9269(2) 0.3912(2) 0.4148(2) 0.0346(4) Uani 1 1 d . . . . .
C22 C 1.0272(3) 0.3453(2) 0.4889(2) 0.0363(5) Uani 1 1 d . . . . .
C23 C 0.9609(6) 0.2956(4) 0.6180(4) 0.0290(10) Uiso 0.5 1 d . . P A 1
H23 H 0.8617 0.2903 0.6564 0.035 Uiso 0.5 1 calc R U P A 1
C24 C 1.0563(7) 0.2541(5) 0.6849(5) 0.0335(10) Uiso 0.5 1 d . . P A 1
H24 H 1.0209 0.2204 0.7723 0.040 Uiso 0.5 1 calc R U P A 1
C25 C 1.2012(8) 0.2622(5) 0.6244(6) 0.0398(12) Uiso 0.5 1 d . . P A 1
H25 H 1.2629 0.2354 0.6712 0.048 Uiso 0.5 1 calc R U P A 1
C23A C 1.0023(7) 0.2895(5) 0.6228(5) 0.0385(13) Uiso 0.5 1 d . . P A 2
H23A H 0.9081 0.2821 0.6765 0.046 Uiso 0.5 1 calc R U P A 2
C24A C 1.1080(8) 0.2467(5) 0.6758(6) 0.0417(12) Uiso 0.5 1 d . . P A 2
H24A H 1.0850 0.2124 0.7626 0.050 Uiso 0.5 1 calc R U P A 2
C25A C 1.2473(8) 0.2551(6) 0.6000(6) 0.0489(16) Uiso 0.5 1 d . . P A 2
H25A H 1.3230 0.2218 0.6301 0.059 Uiso 0.5 1 calc R U P A 2
C26 C 1.2628(4) 0.3137(3) 0.4830(3) 0.0569(7) Uani 1 1 d . . . . .
H26 H 1.3608 0.3152 0.4409 0.068 Uiso 1 1 calc R U . A 1

loop_
_atom_site_aniso_label
_atom_site_aniso_U_11
_atom_site_aniso_U_22
_atom_site_aniso_U_33
_atom_site_aniso_U_23
_atom_site_aniso_U_13
_atom_site_aniso_U_12
Cd1 0.02668(10) 0.03401(9) 0.02366(9) -0.01232(6) 0.00126(6) -0.00544(6)
O1 0.0330(8) 0.0363(7) 0.0241(7) -0.0038(6) -0.0060(6) 0.0034(6)
O2 0.0288(8) 0.0689(12) 0.0276(8) -0.0028(8) -0.0069(6) 0.0124(8)
O3 0.0541(12) 0.0803(15) 0.0319(9) -0.0102(9) 0.0038(8) 0.0229(11)
O4 0.0446(10) 0.0626(11) 0.0219(7) 0.0019(7) -0.0036(7) 0.0061(8)
O5 0.0250(7) 0.0314(7) 0.0276(7) -0.0016(5) -0.0018(5) 0.0023(5)
O6 0.0337(8) 0.0331(7) 0.0346(8) -0.0163(6) -0.0079(6) 0.0076(6)
O7 0.0396(9) 0.0382(7) 0.0212(6) -0.0088(6) -0.0065(6) -0.0017(6)
O8 0.0296(7) 0.0325(7) 0.0266(7) -0.0110(6) -0.0067(6) -0.0022(5)
O9 0.0575(12) 0.0748(13) 0.0424(10) -0.0347(10) 0.0248(9) -0.0355(10)
N1 0.0329(9) 0.0346(8) 0.0264(8) -0.0126(7) -0.0006(7) -0.0047(7)
N2 0.0438(11) 0.0447(10) 0.0290(9) -0.0121(8) -0.0079(8) -0.0088(8)
C1 0.0264(10) 0.0298(8) 0.0258(9) -0.0047(7) -0.0061(7) -0.0010(7)
C2 0.0262(9) 0.0260(8) 0.0234(8) -0.0050(7) -0.0068(7) 0.0002(6)
C3 0.0254(9) 0.0325(9) 0.0263(9) -0.0073(7) -0.0024(7) 0.0010(7)
C4 0.0303(10) 0.0293(8) 0.0212(8) -0.0055(7) -0.0032(7) -0.0021(7)
C5 0.0296(10) 0.0281(8) 0.0242(8) -0.0052(7) -0.0069(7) -0.0012(7)
C6 0.0234(9) 0.0221(7) 0.0265(8) -0.0059(7) -0.0027(7) -0.0030(6)
C7 0.0261(9) 0.0273(8) 0.0227(8) -0.0054(7) -0.0025(7) -0.0025(7)
C8 0.0331(11) 0.0413(11) 0.0227(9) -0.0074(8) -0.0024(8) -0.0016(8)
C9 0.0215(9) 0.0263(8) 0.0279(9) -0.0071(7) -0.0029(7) 0.0006(6)
C10 0.0224(9) 0.0261(8) 0.0218(8) -0.0077(7) -0.0047(7) 0.0030(6)
C11 0.0249(9) 0.0295(8) 0.0218(8) -0.0088(7) -0.0037(7) -0.0011(7)
C12 0.0328(11) 0.0402(10) 0.0289(9) -0.0182(9) -0.0011(8) -0.0009(8)
C13 0.0447(13) 0.0427(12) 0.0454(13) -0.0282(11) -0.0045(10) -0.0013(10)
C14 0.0367(12) 0.0325(10) 0.0473(13) -0.0188(9) -0.0059(10) -0.0036(8)
C15 0.0223(9) 0.0281(8) 0.0204(8) -0.0075(7) 0.0013(6) -0.0037(6)
C16 0.0262(10) 0.0342(9) 0.0224(8) -0.0091(7) -0.0009(7) -0.0041(7)
C17 0.0443(13) 0.0426(12) 0.0406(12) -0.0169(10) -0.0131(10) -0.0030(10)
C18 0.0432(15) 0.0589(16) 0.0696(19) -0.0338(15) -0.0210(14) 0.0027(12)
C19 0.0322(13) 0.085(2) 0.078(2) -0.0501(19) -0.0019(13) -0.0059(13)
C20 0.0415(14) 0.0690(17) 0.0438(14) -0.0329(13) 0.0132(11) -0.0192(12)
C21 0.0378(12) 0.0317(9) 0.0280(9) -0.0155(8) 0.0032(8) -0.0072(8)
C22 0.0485(13) 0.0283(9) 0.0264(9) -0.0121(8) -0.0013(9) -0.0089(8)
C26 0.0615(19) 0.0587(16) 0.0529(16) -0.0143(13) -0.0279(14) -0.0086(13)

loop_
_atom_type_symbol
_atom_type_description
_atom_type_scat_dispersion_real
_atom_type_scat_dispersion_imag
_atom_type_scat_source
C C 0.0033 0.0016 'International Tables Vol C Tables 4.2.6.8 and 6.1.1.4'
H H 0.0000 0.0000 'International Tables Vol C Tables 4.2.6.8 and 6.1.1.4'
Cd Cd -0.8075 1.2024 'International Tables Vol C Tables 4.2.6.8 and 6.1.1.4'
N N 0.0061 0.0033 'International Tables Vol C Tables 4.2.6.8 and 6.1.1.4'
O O 0.0106 0.0060 'International Tables Vol C Tables 4.2.6.8 and 6.1.1.4'

loop_
_geom_angle_atom_site_label_1
_geom_angle_atom_site_label_2
_geom_angle_atom_site_label_3
_geom_angle
_geom_angle_site_symmetry_1
_geom_angle_site_symmetry_3
N1 Cd1 N2 71.17(7) . .
N1 Cd1 O8 155.66(6) . 1_655
N2 Cd1 O8 121.22(6) . 1_655
N1 Cd1 O6 89.55(6) . 2_765
N2 Cd1 O6 131.41(6) . 2_765
O8 Cd1 O6 94.67(5) 1_655 2_765
N1 Cd1 O7 109.65(6) . 2_765
N2 Cd1 O7 89.25(6) . 2_765
O8 Cd1 O7 92.22(5) 1_655 2_765
O6 Cd1 O7 55.10(5) 2_765 2_765
N1 Cd1 O9 114.62(7) . 1_655
N2 Cd1 O9 80.35(7) . 1_655
O8 Cd1 O9 53.77(5) 1_655 1_655
O6 Cd1 O9 146.49(6) 2_765 1_655
O7 Cd1 O9 127.82(8) 2_765 1_655
N1 Cd1 O1 81.41(6) . .
N2 Cd1 O1 138.20(7) . .
O8 Cd1 O1 76.16(5) 1_655 .
O6 Cd1 O1 77.53(5) 2_765 .
O7 Cd1 O1 130.30(5) 2_765 .
O9 Cd1 O1 83.33(8) 1_655 .
N1 Cd1 C15 101.98(6) . 2_765
N2 Cd1 C15 112.47(7) . 2_765
O8 Cd1 C15 92.42(5) 1_655 2_765
O6 Cd1 C15 27.44(5) 2_765 2_765
O7 Cd1 C15 27.73(5) 2_765 2_765
O9 Cd1 C15 143.40(7) 1_655 2_765
O1 Cd1 C15 103.51(6) . 2_765
C1 O1 Cd1 122.14(14) . .
C1 O2 H2 107(3) . .
C8 O4 H4 112(3) . .
C6 O5 C9 120.81(16) . .
C15 O6 Cd1 90.83(12) . 2_765
C15 O7 Cd1 90.45(12) . 2_765
C16 O8 Cd1 94.84(12) . 1_455
C16 O9 Cd1 89.96(14) . 1_455
C17 N1 C21 119.3(2) . .
C17 N1 Cd1 122.87(15) . .
C21 N1 Cd1 117.78(15) . .
C26 N2 C22 118.8(2) . .
C26 N2 Cd1 123.5(2) . .
C22 N2 Cd1 117.52(16) . .
O1 C1 O2 125.07(19) . .
O1 C1 C2 122.62(19) . .
O2 C1 C2 112.29(17) . .
C7 C2 C3 121.79(18) . .
C7 C2 C1 118.40(17) . .
C3 C2 C1 119.81(18) . .
C2 C3 C4 118.61(19) . .
C2 C3 H3 120.7 . .
C4 C3 H3 120.7 . .
C5 C4 C3 120.11(18) . .
C5 C4 C8 121.40(19) . .
C3 C4 C8 118.46(19) . .
C4 C5 C6 120.27(18) . .
C4 C5 H5 119.9 . .
C6 C5 H5 119.9 . .
O5 C6 C7 124.38(17) . .
O5 C6 C5 115.01(17) . .
C7 C6 C5 120.58(18) . .
C6 C7 C2 118.64(17) . .
C6 C7 H7 120.7 . .
C2 C7 H7 120.7 . .
O3 C8 O4 124.5(2) . .
O3 C8 C4 124.6(2) . .
O4 C8 C4 110.90(19) . .
C14 C9 O5 118.56(18) . .
C14 C9 C10 121.51(19) . .
O5 C9 C10 119.51(18) . .
C9 C10 C11 118.31(17) . .
C9 C10 C15 118.84(16) . .
C11 C10 C15 122.86(16) . .
C12 C11 C10 120.09(18) . .
C12 C11 C16 118.48(18) . .
C10 C11 C16 121.14(17) . .
C13 C12 C11 120.2(2) . .
C13 C12 H12 119.9 . .
C11 C12 H12 119.9 . .
C14 C13 C12 120.0(2) . .
C14 C13 H13 120.0 . .
C12 C13 H13 120.0 . .
C13 C14 C9 119.8(2) . .
C13 C14 H14 120.1 . .
C9 C14 H14 120.1 . .
O6 C15 O7 123.29(18) . .
O6 C15 C10 117.82(17) . .
O7 C15 C10 118.88(17) . .
O6 C15 Cd1 61.73(11) . 2_765
O7 C15 Cd1 61.82(11) . 2_765
C10 C15 Cd1 175.96(13) . 2_765
O9 C16 O8 120.71(19) . .
O9 C16 C11 119.31(19) . .
O8 C16 C11 119.88(17) . .
N1 C17 C18 123.5(3) . .
N1 C17 H17 118.3 . .
C18 C17 H17 118.3 . .
C17 C18 C19 117.5(3) . .
C17 C18 H18 121.3 . .
C19 C18 H18 121.3 . .
C20 C19 C18 119.7(3) . .
C20 C19 H19 120.2 . .
C18 C19 H19 120.2 . .
C19 C20 C21 119.9(3) . .
C19 C20 H20 120.0 . .
C21 C20 H20 120.0 . .
N1 C21 C20 120.1(2) . .
N1 C21 C22 117.05(19) . .
C20 C21 C22 122.8(2) . .
N2 C22 C23 129.0(3) . .
N2 C22 C23A 111.7(3) . .
N2 C22 C21 116.16(19) . .
C23 C22 C21 114.9(3) . .
C23A C22 C21 132.1(3) . .
C22 C23 C24 113.9(5) . .
C22 C23 H23 123.1 . .
C24 C23 H23 123.1 . .
C25 C24 C23 121.0(5) . .
C25 C24 H24 119.5 . .
C23 C24 H24 119.5 . .
C24 C25 C26 121.1(5) . .
C24 C25 H25 119.4 . .
C26 C25 H25 119.4 . .
C24A C23A C22 124.5(5) . .
C24A C23A H23A 117.8 . .
C22 C23A H23A 117.8 . .
C25A C24A C23A 119.4(5) . .
C25A C24A H24A 120.3 . .
C23A C24A H24A 120.3 . .
C26 C25A C24A 112.8(6) . .
C26 C25A H25A 123.6 . .
C24A C25A H25A 123.6 . .
C25A C26 N2 132.4(5) . .
N2 C26 C25 116.1(4) . .
N2 C26 H26 121.9 . .
C25 C26 H26 121.9 . .

loop_
_geom_bond_atom_site_label_1
_geom_bond_atom_site_label_2
_geom_bond_distance
_geom_bond_site_symmetry_2
Cd1 N1 2.3109(19) .
Cd1 N2 2.333(2) .
Cd1 O8 2.3567(15) 1_655
Cd1 O6 2.3934(16) 2_765
Cd1 O7 2.3953(16) 2_765
Cd1 O9 2.4748(19) 1_655
Cd1 O1 2.5412(14) .
Cd1 C15 2.7173(19) 2_765
O1 C1 1.228(2) .
O2 C1 1.309(3) .
O2 H2 0.81(4) .
O3 C8 1.202(3) .
O4 C8 1.326(3) .
O4 H4 0.860(10) .
O5 C6 1.380(2) .
O5 C9 1.399(2) .
O6 C15 1.253(2) .
O6 Cd1 2.3934(16) 2_765
O7 C15 1.264(2) .
O7 Cd1 2.3953(16) 2_765
O8 C16 1.271(3) .
O8 Cd1 2.3568(15) 1_455
O9 C16 1.246(3) .
O9 Cd1 2.4748(19) 1_455
N1 C17 1.342(3) .
N1 C21 1.350(3) .
N2 C26 1.337(4) .
N2 C22 1.347(3) .
C1 C2 1.498(3) .
C2 C7 1.393(3) .
C2 C3 1.400(3) .
C3 C4 1.403(3) .
C3 H3 0.9300 .
C4 C5 1.387(3) .
C4 C8 1.506(3) .
C5 C6 1.400(3) .
C5 H5 0.9300 .
C6 C7 1.389(3) .
C7 H7 0.9300 .
C9 C14 1.387(3) .
C9 C10 1.401(3) .
C10 C11 1.406(3) .
C10 C15 1.515(3) .
C11 C12 1.399(3) .
C11 C16 1.512(3) .
C12 C13 1.398(3) .
C12 H12 0.9300 .
C13 C14 1.385(3) .
C13 H13 0.9300 .
C14 H14 0.9300 .
C15 Cd1 2.7173(19) 2_765
C17 C18 1.379(4) .
C17 H17 0.9300 .
C18 C19 1.394(5) .
C18 H18 0.9300 .
C19 C20 1.375(5) .
C19 H19 0.9300 .
C20 C21 1.401(3) .
C20 H20 0.9300 .
C21 C22 1.495(4) .
C22 C23 1.384(5) .
C22 C23A 1.449(6) .
C23 C24 1.391(7) .
C23 H23 0.9300 .
C24 C25 1.365(8) .
C24 H24 0.9300 .
C25 C26 1.508(7) .
C25 H25 0.9300 .
C23A C24A 1.370(9) .
C23A H23A 0.9300 .
C24A C25A 1.363(9) .
C24A H24A 0.9300 .
C25A C26 1.281(7) .
C25A H25A 0.9300 .
C26 H26 0.9300 .

loop_
_geom_torsion_atom_site_label_1
_geom_torsion_atom_site_label_2
_geom_torsion_atom_site_label_3
_geom_torsion_atom_site_label_4
_geom_torsion
_geom_torsion_site_symmetry_1
Cd1 O1 C1 O2 -26.5(3) .
Cd1 O1 C1 C2 154.98(14) .
O1 C1 C2 C7 -3.6(3) .
O2 C1 C2 C7 177.63(19) .
O1 C1 C2 C3 176.0(2) .
O2 C1 C2 C3 -2.8(3) .
C7 C2 C3 C4 -0.5(3) .
C1 C2 C3 C4 179.93(18) .
C2 C3 C4 C5 0.7(3) .
C2 C3 C4 C8 178.62(19) .
C3 C4 C5 C6 -0.3(3) .
C8 C4 C5 C6 -178.22(19) .
C9 O5 C6 C7 -8.0(3) .
C9 O5 C6 C5 173.91(17) .
C4 C5 C6 O5 177.90(18) .
C4 C5 C6 C7 -0.2(3) .
O5 C6 C7 C2 -177.52(18) .
C5 C6 C7 C2 0.4(3) .
C3 C2 C7 C6 -0.1(3) .
C1 C2 C7 C6 179.52(17) .
C5 C4 C8 O3 -169.6(3) .
C3 C4 C8 O3 12.5(4) .
C5 C4 C8 O4 10.8(3) .
C3 C4 C8 O4 -167.1(2) .
C6 O5 C9 C14 105.5(2) .
C6 O5 C9 C10 -81.7(2) .
C14 C9 C10 C11 3.8(3) .
O5 C9 C10 C11 -168.75(17) .
C14 C9 C10 C15 -175.7(2) .
O5 C9 C10 C15 11.8(3) .
C9 C10 C11 C12 -3.5(3) .
C15 C10 C11 C12 175.87(19) .
C9 C10 C11 C16 170.09(18) .
C15 C10 C11 C16 -10.5(3) .
C10 C11 C12 C13 1.1(3) .
C16 C11 C12 C13 -172.7(2) .
C11 C12 C13 C14 1.3(4) .
C12 C13 C14 C9 -1.1(4) .
O5 C9 C14 C13 171.1(2) .
C10 C9 C14 C13 -1.4(4) .
Cd1 O6 C15 O7 -5.94(19) 2_765
Cd1 O6 C15 C10 175.45(14) 2_765
Cd1 O7 C15 O6 5.93(19) 2_765
Cd1 O7 C15 C10 -175.47(15) 2_765
C9 C10 C15 O6 103.2(2) .
C11 C10 C15 O6 -76.2(2) .
C9 C10 C15 O7 -75.4(2) .
C11 C10 C15 O7 105.2(2) .
Cd1 O9 C16 O8 -8.4(2) 1_455
Cd1 O9 C16 C11 167.97(17) 1_455
Cd1 O8 C16 O9 8.9(3) 1_455
Cd1 O8 C16 C11 -167.49(16) 1_455
C12 C11 C16 O9 -4.9(3) .
C10 C11 C16 O9 -178.6(2) .
C12 C11 C16 O8 171.5(2) .
C10 C11 C16 O8 -2.2(3) .
C21 N1 C17 C18 0.6(4) .
Cd1 N1 C17 C18 -178.2(2) .
N1 C17 C18 C19 0.4(4) .
C17 C18 C19 C20 -1.1(5) .
C18 C19 C20 C21 0.8(5) .
C17 N1 C21 C20 -0.9(3) .
Cd1 N1 C21 C20 177.98(18) .
C17 N1 C21 C22 178.94(19) .
Cd1 N1 C21 C22 -2.2(2) .
C19 C20 C21 N1 0.2(4) .
C19 C20 C21 C22 -179.7(3) .
C26 N2 C22 C23 1.6(4) .
Cd1 N2 C22 C23 -174.5(3) .
C26 N2 C22 C23A 2.4(4) .
Cd1 N2 C22 C23A -173.7(2) .
C26 N2 C22 C21 -177.9(2) .
Cd1 N2 C22 C21 6.0(2) .
N1 C21 C22 N2 -2.5(3) .
C20 C21 C22 N2 177.3(2) .
N1 C21 C22 C23 177.8(3) .
C20 C21 C22 C23 -2.4(4) .
N1 C21 C22 C23A 177.1(3) .
C20 C21 C22 C23A -3.1(4) .
N2 C22 C23 C24 0.7(5) .
C21 C22 C23 C24 -179.7(3) .
C22 C23 C24 C25 -0.8(6) .
C23 C24 C25 C26 -1.2(7) .
N2 C22 C23A C24A -3.4(6) .
C21 C22 C23A C24A 177.0(4) .
C22 C23A C24A C25A -0.5(8) .
C23A C24A C25A C26 5.0(8) .
C24A C25A C26 N2 -6.9(8) .
C22 N2 C26 C25A 3.0(6) .
Cd1 N2 C26 C25A 178.8(5) .
C22 N2 C26 C25 -3.5(4) .
Cd1 N2 C26 C25 172.3(3) .
C24 C25 C26 N2 3.5(6) .
